data_4348768
loop_
_publ_author_name
'Seo, Sujin'
'Ju, Huiyeong'
'Kim, Seulgi'
'Park, In-Hyeok'
'Lee, Eunji'
'Lee, Shim Sung'

_publ_section_title
;
 Group 12 Metal Complexes of an 18-Membered
 N<sub>2</sub>O<sub>2</sub>S<sub>2</sub> Macrocycle Incorporating Two
 Pyridines: First Examples of an Infinite Mercury(I) Complex and a
 Dumbbell-Shaped Heteronuclear Complex with a Macrocyclic Ligand.
;
_journal_issue 21
_journal_name_full 'Inorganic chemistry'
_journal_page_first 11028
_journal_page_last 11039
_journal_paper_doi 10.1021/acs.inorgchem.6b01583
_journal_volume 55
_journal_year 2016
_chemical_formula_moiety 'C18 H22 Br4 N2 O2 S2 Zn2'
_chemical_formula_sum 'C18 H22 Br4 N2 O2 S2 Zn2'
_chemical_formula_weight 812.88
_space_group_IT_number 14
_space_group_name_Hall '-P 2yn'
_space_group_name_H-M_alt 'P 1 21/n 1'
_symmetry_cell_setting monoclinic
_symmetry_space_group_name_Hall '-P 2yn'
_symmetry_space_group_name_H-M 'P 1 21/n 1'
_atom_sites_solution_hydrogens geom
_atom_sites_solution_primary direct
_atom_sites_solution_secondary difmap
_audit_creation_method SHELXL-97
_cell_angle_alpha 90.00
_cell_angle_beta 110.5720(10)
_cell_angle_gamma 90.00
_cell_formula_units_Z 4
_cell_length_a 16.0795(3)
_cell_length_b 9.1643(2)
_cell_length_c 18.0702(4)
_cell_measurement_reflns_used 5902
_cell_measurement_temperature 172(2)
_cell_measurement_theta_max 21.39
_cell_measurement_theta_min 2.53
_cell_volume 2492.98(9)
_computing_cell_refinement 'Bruker SAINT'
_computing_data_collection 'Bruker APEX2'
_computing_data_reduction 'Bruker SAINT'
_computing_molecular_graphics 'Bruker SHELXTL'
_computing_publication_material 'Bruker SHELXTL'
_computing_structure_refinement 'SHELXL-97 (Sheldrick, 2008)'
_computing_structure_solution 'SHELXS-97 (Sheldrick, 2008)'
_diffrn_ambient_temperature 172(2)
_diffrn_measured_fraction_theta_full 1.000
_diffrn_measured_fraction_theta_max 1.000
_diffrn_measurement_device_type 'Bruker APEX-II CCD'
_diffrn_measurement_method '\f and \w scans'
_diffrn_radiation_monochromator graphite
_diffrn_radiation_source 'fine-focus sealed tube'
_diffrn_radiation_type MoK\a
_diffrn_radiation_wavelength 0.71073
_diffrn_reflns_av_R_equivalents 0.0682
_diffrn_reflns_av_sigmaI/netI 0.0536
_diffrn_reflns_limit_h_max 21
_diffrn_reflns_limit_h_min -21
_diffrn_reflns_limit_k_max 12
_diffrn_reflns_limit_k_min -12
_diffrn_reflns_limit_l_max 23
_diffrn_reflns_limit_l_min -23
_diffrn_reflns_number 40581
_diffrn_reflns_theta_full 28.00
_diffrn_reflns_theta_max 28.00
_diffrn_reflns_theta_min 1.46
_exptl_absorpt_coefficient_mu 8.521
_exptl_absorpt_correction_T_max 0.5489
_exptl_absorpt_correction_T_min 0.3817
_exptl_absorpt_correction_type multi-scan
_exptl_absorpt_process_details SADABS
_exptl_crystal_colour colourless
_exptl_crystal_density_diffrn 2.166
_exptl_crystal_density_method 'not measured'
_exptl_crystal_description Plate
_exptl_crystal_F_000 1568
_exptl_crystal_size_max 0.14
_exptl_crystal_size_mid 0.09
_exptl_crystal_size_min 0.08
_refine_diff_density_max 0.937
_refine_diff_density_min -1.328
_refine_diff_density_rms 0.114
_refine_ls_extinction_method none
_refine_ls_goodness_of_fit_ref 1.001
_refine_ls_hydrogen_treatment constr
_refine_ls_matrix_type full
_refine_ls_number_parameters 301
_refine_ls_number_reflns 6008
_refine_ls_number_restraints 0
_refine_ls_restrained_S_all 1.001
_refine_ls_R_factor_all 0.0828
_refine_ls_R_factor_gt 0.0411
_refine_ls_shift/su_max 0.001
_refine_ls_shift/su_mean 0.000
_refine_ls_structure_factor_coef Fsqd
_refine_ls_weighting_details 'calc w=1/[\s^2^(Fo^2^)+(0.0394P)^2^+4.1652P] where P=(Fo^2^+2Fc^2^)/3'
_refine_ls_weighting_scheme calc
_refine_ls_wR_factor_gt 0.0814
_refine_ls_wR_factor_ref 0.0981
_reflns_number_gt 3915
_reflns_number_total 6008
_reflns_threshold_expression >2sigma(I)
_cod_data_source_file ic6b01583_si_002.cif
_cod_data_source_block 1
_cod_depositor_comments
;
The following automatic conversions were performed:

data item '_symmetry_cell_setting' value 'Monoclinic' was changed to
'monoclinic' in accordance with the
/home/saulius/struct/COD-crude-data/automatic-downloads/DataCite-retrospective/ACS/depositions/lib/dictionaries/cif_core.dic
dictionary named 'cif_core.dic' version 2.4.2 last updated on
2011-04-26.

Automatic conversion script
Id: cif_fix_values 6909 2019-04-08 15:41:33Z antanas 
;
_cod_original_cell_volume 2492.97(9)
_cod_original_sg_symbol_H-M P2(1)/n
_cod_database_code 4348768

loop_
_symmetry_equiv_pos_as_xyz
'x, y, z'
'-x+1/2, y+1/2, -z+1/2'
'-x, -y, -z'
'x-1/2, -y-1/2, z-1/2'

loop_
_atom_site_label
_atom_site_type_symbol
_atom_site_fract_x
_atom_site_fract_y
_atom_site_fract_z
_atom_site_U_iso_or_equiv
_atom_site_adp_type
_atom_site_occupancy
_atom_site_symmetry_multiplicity
_atom_site_calc_flag
_atom_site_refinement_flags
_atom_site_disorder_assembly
_atom_site_disorder_group
Zn1 Zn 0.23178(4) 0.21001(6) 0.98441(3) 0.02997(14) Uani 1 1 d . . .
Zn2 Zn 0.50830(4) 0.06109(6) 0.75512(3) 0.03213(14) Uani 1 1 d . . .
N1 N 0.1420(3) 0.0489(4) 0.9861(3) 0.0390(10) Uani 1 1 d . . .
N2 N 0.3237(2) 0.3547(4) 0.9637(2) 0.0295(9) Uani 1 1 d . . .
O1 O 0.2637(3) 0.1600(4) 1.1111(2) 0.0543(11) Uani 1 1 d . . .
O2 O 0.1486(2) 0.1887(4) 0.85626(17) 0.0345(8) Uani 1 1 d . . .
S1 S 0.17985(9) 0.43145(15) 1.02909(8) 0.0423(3) Uani 1 1 d . . .
S2 S 0.32779(10) 0.02342(14) 0.95217(8) 0.0438(3) Uani 1 1 d . . .
Br1 Br 0.3661(6) 0.1837(11) 0.7194(4) 0.0352(12) Uani 0.54(6) 1 d P A 1
Br1' Br 0.3626(7) 0.156(3) 0.7106(11) 0.051(2) Uani 0.46(6) 1 d P A 2
Br2 Br 0.6125(5) 0.2508(15) 0.8282(10) 0.068(2) Uani 0.47(3) 1 d P A .
Br2' Br 0.6116(4) 0.2613(8) 0.7995(7) 0.0614(18) Uani 0.53(3) 1 d P A 2
Br3 Br 0.51012(5) -0.13314(6) 0.84381(4) 0.0615(2) Uani 1 1 d . A .
Br4 Br 0.5595(5) -0.03505(16) 0.6584(3) 0.0474(10) Uani 0.595(12) 1 d P A 1
Br4' Br 0.5147(5) -0.0370(2) 0.6299(4) 0.0393(11) Uani 0.405(12) 1 d P A 2
C1 C 0.0351(4) -0.1263(6) 0.9137(4) 0.0565(17) Uani 1 1 d . . .
H1A H -0.0054 -0.1605 0.8647 0.068 Uiso 1 1 calc R . .
C2 C 0.0476(5) -0.2016(7) 0.9824(6) 0.079(3) Uani 1 1 d . . .
H2A H 0.0150 -0.2886 0.9814 0.095 Uiso 1 1 calc R . .
C3 C 0.1071(5) -0.1515(7) 1.0528(5) 0.071(2) Uani 1 1 d . . .
H3A H 0.1161 -0.2036 1.1004 0.085 Uiso 1 1 calc R . .
C4 C 0.1538(4) -0.0241(6) 1.0535(4) 0.0504(15) Uani 1 1 d . . .
C5 C 0.2186(4) 0.0364(8) 1.1273(4) 0.073(2) Uani 1 1 d . . .
H5A H 0.1872 0.0656 1.1633 0.087 Uiso 1 1 calc R . .
H5B H 0.2626 -0.0397 1.1541 0.087 Uiso 1 1 calc R . .
C6 C 0.2680(7) 0.2781(9) 1.1614(4) 0.118(4) Uani 1 1 d . . .
H6A H 0.2226 0.2639 1.1862 0.141 Uiso 1 1 calc R . .
H6B H 0.3269 0.2769 1.2042 0.141 Uiso 1 1 calc R . .
C7 C 0.2560(8) 0.4081(7) 1.1276(4) 0.116(4) Uani 1 1 d . . .
H7A H 0.3147 0.4427 1.1287 0.139 Uiso 1 1 calc R . .
H7B H 0.2371 0.4748 1.1619 0.139 Uiso 1 1 calc R . .
C8 C 0.2366(4) 0.5575(5) 0.9885(3) 0.0474(14) Uani 1 1 d . . .
H8A H 0.1920 0.6049 0.9423 0.057 Uiso 1 1 calc R . .
H8B H 0.2626 0.6345 1.0284 0.057 Uiso 1 1 calc R . .
C9 C 0.3091(3) 0.4988(5) 0.9628(3) 0.0330(11) Uani 1 1 d . . .
C10 C 0.3581(4) 0.5957(5) 0.9352(3) 0.0433(13) Uani 1 1 d . . .
H10A H 0.3480 0.6977 0.9361 0.052 Uiso 1 1 calc R . .
C11 C 0.4210(3) 0.5437(6) 0.9068(3) 0.0446(14) Uani 1 1 d . . .
H11A H 0.4536 0.6090 0.8866 0.053 Uiso 1 1 calc R . .
C12 C 0.4364(3) 0.3963(6) 0.9080(3) 0.0381(12) Uani 1 1 d . . .
H12A H 0.4798 0.3582 0.8886 0.046 Uiso 1 1 calc R . .
C13 C 0.3876(3) 0.3039(5) 0.9380(2) 0.0293(10) Uani 1 1 d . . .
C14 C 0.4108(3) 0.1448(5) 0.9451(3) 0.0365(12) Uani 1 1 d . . .
H14A H 0.4648 0.1313 0.9925 0.044 Uiso 1 1 calc R . .
H14B H 0.4260 0.1163 0.8986 0.044 Uiso 1 1 calc R . .
C15 C 0.2593(4) 0.0052(6) 0.8498(3) 0.0505(14) Uani 1 1 d . . .
H15A H 0.2980 -0.0186 0.8193 0.061 Uiso 1 1 calc R . .
H15B H 0.2185 -0.0781 0.8445 0.061 Uiso 1 1 calc R . .
C16 C 0.2049(4) 0.1381(6) 0.8135(3) 0.0465(14) Uani 1 1 d . . .
H16A H 0.2456 0.2180 0.8116 0.056 Uiso 1 1 calc R . .
H16B H 0.1671 0.1150 0.7584 0.056 Uiso 1 1 calc R . .
C17 C 0.0725(3) 0.0957(6) 0.8469(3) 0.0442(13) Uani 1 1 d . . .
H17A H 0.0623 0.0323 0.8002 0.053 Uiso 1 1 calc R . .
H17B H 0.0192 0.1578 0.8366 0.053 Uiso 1 1 calc R . .
C18 C 0.0834(3) 0.0016(5) 0.9178(3) 0.0395(12) Uani 1 1 d . . .

loop_
_atom_site_aniso_label
_atom_site_aniso_U_11
_atom_site_aniso_U_22
_atom_site_aniso_U_33
_atom_site_aniso_U_23
_atom_site_aniso_U_13
_atom_site_aniso_U_12
Zn1 0.0402(3) 0.0253(3) 0.0295(3) -0.0011(2) 0.0186(2) 0.0015(2)
Zn2 0.0319(3) 0.0278(3) 0.0408(3) -0.0040(2) 0.0179(2) -0.0005(2)
N1 0.045(2) 0.033(2) 0.052(3) 0.006(2) 0.033(2) 0.008(2)
N2 0.035(2) 0.030(2) 0.0229(19) 0.0001(16) 0.0089(16) 0.0032(17)
O1 0.091(3) 0.044(2) 0.036(2) 0.0067(17) 0.032(2) 0.021(2)
O2 0.0357(18) 0.0434(19) 0.0255(16) -0.0105(15) 0.0123(14) -0.0131(16)
S1 0.0481(8) 0.0409(7) 0.0426(7) -0.0069(6) 0.0217(6) 0.0056(6)
S2 0.0617(9) 0.0275(6) 0.0531(8) 0.0023(6) 0.0337(7) 0.0066(6)
Br1 0.0345(13) 0.0467(19) 0.027(2) 0.0057(12) 0.0144(8) 0.0115(12)
Br1' 0.0320(13) 0.062(5) 0.057(3) 0.019(3) 0.012(2) 0.011(2)
Br2 0.0457(13) 0.074(3) 0.085(4) -0.046(3) 0.022(2) -0.0212(17)
Br2' 0.0457(11) 0.0469(17) 0.077(3) -0.0041(16) 0.0028(16) -0.0197(9)
Br3 0.1019(5) 0.0404(3) 0.0451(3) 0.0127(3) 0.0296(3) 0.0183(3)
Br4 0.071(3) 0.0395(6) 0.0478(14) -0.0042(6) 0.0410(18) 0.0018(8)
Br4' 0.047(3) 0.0342(8) 0.0470(18) -0.0080(8) 0.030(2) 0.0010(9)
C1 0.054(4) 0.036(3) 0.102(5) -0.018(3) 0.054(4) -0.007(3)
C2 0.090(6) 0.031(3) 0.163(8) 0.012(5) 0.102(6) 0.008(4)
C3 0.084(5) 0.046(4) 0.123(7) 0.039(4) 0.087(5) 0.031(4)
C4 0.049(3) 0.051(3) 0.069(4) 0.025(3) 0.043(3) 0.020(3)
C5 0.065(4) 0.096(6) 0.070(5) 0.044(4) 0.041(4) 0.030(4)
C6 0.197(10) 0.083(6) 0.041(4) -0.008(4) 0.001(5) 0.073(6)
C7 0.245(11) 0.047(4) 0.028(3) -0.012(3) 0.013(5) -0.019(6)
C8 0.066(4) 0.027(3) 0.056(3) 0.006(3) 0.031(3) 0.015(3)
C9 0.044(3) 0.024(2) 0.028(2) 0.001(2) 0.009(2) 0.003(2)
C10 0.050(3) 0.027(3) 0.043(3) 0.008(2) 0.004(3) -0.005(2)
C11 0.041(3) 0.049(3) 0.037(3) 0.007(3) 0.006(2) -0.013(3)
C12 0.026(2) 0.060(4) 0.027(3) 0.000(2) 0.008(2) -0.006(2)
C13 0.030(2) 0.036(3) 0.021(2) -0.0018(19) 0.0076(19) -0.001(2)
C14 0.036(3) 0.041(3) 0.032(3) -0.001(2) 0.012(2) 0.011(2)
C15 0.055(4) 0.048(3) 0.059(4) -0.022(3) 0.032(3) -0.015(3)
C16 0.048(3) 0.065(4) 0.029(3) -0.012(3) 0.016(2) -0.016(3)
C17 0.041(3) 0.042(3) 0.051(3) -0.014(3) 0.017(3) -0.007(3)
C18 0.038(3) 0.032(3) 0.059(3) -0.005(2) 0.029(3) 0.002(2)

loop_
_atom_type_symbol
_atom_type_description
_atom_type_scat_dispersion_real
_atom_type_scat_dispersion_imag
_atom_type_scat_source
C C 0.0033 0.0016 'International Tables Vol C Tables 4.2.6.8 and 6.1.1.4'
H H 0.0000 0.0000 'International Tables Vol C Tables 4.2.6.8 and 6.1.1.4'
N N 0.0061 0.0033 'International Tables Vol C Tables 4.2.6.8 and 6.1.1.4'
O O 0.0106 0.0060 'International Tables Vol C Tables 4.2.6.8 and 6.1.1.4'
S S 0.1246 0.1234 'International Tables Vol C Tables 4.2.6.8 and 6.1.1.4'
Zn Zn 0.2839 1.4301 'International Tables Vol C Tables 4.2.6.8 and 6.1.1.4'
Br Br -0.2901 2.4595 'International Tables Vol C Tables 4.2.6.8 and 6.1.1.4'

loop_
_geom_angle_atom_site_label_1
_geom_angle_atom_site_label_2
_geom_angle_atom_site_label_3
_geom_angle
N1 Zn1 N2 169.43(15)
N1 Zn1 O1 75.33(17)
N2 Zn1 O1 113.02(15)
N1 Zn1 O2 77.69(15)
N2 Zn1 O2 94.14(13)
O1 Zn1 O2 152.84(14)
N1 Zn1 S1 105.48(11)
N2 Zn1 S1 83.01(11)
O1 Zn1 S1 79.13(10)
O2 Zn1 S1 105.40(9)
N1 Zn1 S2 90.37(11)
N2 Zn1 S2 82.01(11)
O1 Zn1 S2 99.30(10)
O2 Zn1 S2 83.84(9)
S1 Zn1 S2 162.93(5)
Br4 Zn2 Br1' 116.7(6)
Br4 Zn2 Br3 107.15(6)
Br1' Zn2 Br3 106.2(3)
Br4 Zn2 Br2' 98.7(4)
Br1' Zn2 Br2' 108.6(7)
Br3 Zn2 Br2' 119.9(2)
Br4 Zn2 Br1 121.3(2)
Br1' Zn2 Br1 7.0(7)
Br3 Zn2 Br1 108.21(18)
Br2' Zn2 Br1 102.2(3)
Br4 Zn2 Br2 108.3(3)
Br1' Zn2 Br2 109.4(8)
Br3 Zn2 Br2 108.8(5)
Br2' Zn2 Br2 12.31(17)
Br1 Zn2 Br2 102.5(4)
Br4 Zn2 Br4' 17.04(4)
Br1' Zn2 Br4' 100.2(6)
Br3 Zn2 Br4' 110.40(6)
Br2' Zn2 Br4' 109.6(4)
Br1 Zn2 Br4' 105.3(3)
Br2 Zn2 Br4' 120.7(3)
C18 N1 C4 120.4(5)
C18 N1 Zn1 119.1(3)
C4 N1 Zn1 119.3(4)
C9 N2 C13 119.1(4)
C9 N2 Zn1 119.3(3)
C13 N2 Zn1 120.5(3)
C6 O1 C5 113.2(6)
C6 O1 Zn1 116.9(4)
C5 O1 Zn1 115.2(4)
C17 O2 C16 114.0(4)
C17 O2 Zn1 110.2(3)
C16 O2 Zn1 108.6(3)
C8 S1 C7 102.6(4)
C8 S1 Zn1 96.81(17)
C7 S1 Zn1 92.1(3)
C14 S2 C15 100.8(2)
C14 S2 Zn1 97.40(16)
C15 S2 Zn1 95.63(19)
Br2' Br2 Zn2 79.7(11)
Br2 Br2' Zn2 88.0(12)
C2 C1 C18 118.3(7)
C1 C2 C3 120.1(6)
C2 C3 C4 119.3(6)
N1 C4 C3 120.4(6)
N1 C4 C5 117.5(5)
C3 C4 C5 122.1(6)
O1 C5 C4 111.0(5)
C7 C6 O1 115.6(6)
C6 C7 S1 120.5(6)
C9 C8 S1 117.5(3)
N2 C9 C10 121.0(5)
N2 C9 C8 120.1(4)
C10 C9 C8 118.9(4)
C11 C10 C9 119.8(5)
C10 C11 C12 119.4(5)
C11 C12 C13 118.8(5)
N2 C13 C12 121.8(4)
N2 C13 C14 120.1(4)
C12 C13 C14 118.0(4)
C13 C14 S2 116.5(3)
C16 C15 S2 115.1(4)
O2 C16 C15 113.6(4)
O2 C17 C18 113.4(4)
N1 C18 C1 121.4(5)
N1 C18 C17 115.8(4)
C1 C18 C17 122.9(5)

loop_
_geom_bond_atom_site_label_1
_geom_bond_atom_site_label_2
_geom_bond_distance
Zn1 N1 2.073(4)
Zn1 N2 2.115(4)
Zn1 O1 2.211(3)
Zn1 O2 2.239(3)
Zn1 S1 2.4373(14)
Zn1 S2 2.5057(14)
Zn2 Br4 2.3501(14)
Zn2 Br1' 2.358(11)
Zn2 Br3 2.3884(8)
Zn2 Br2' 2.415(6)
Zn2 Br1 2.423(8)
Zn2 Br2 2.453(5)
Zn2 Br4' 2.470(4)
N1 C18 1.335(7)
N1 C4 1.344(7)
N2 C9 1.340(6)
N2 C13 1.352(6)
O1 C6 1.399(8)
O1 C5 1.429(8)
O2 C17 1.452(6)
O2 C16 1.457(6)
S1 C8 1.782(6)
S1 C7 1.784(7)
S2 C14 1.776(5)
S2 C15 1.797(6)
Br2 Br2' 0.523(7)
C1 C2 1.372(10)
C1 C18 1.393(7)
C2 C3 1.374(11)
C3 C4 1.386(9)
C4 C5 1.481(9)
C6 C7 1.321(10)
C8 C9 1.497(7)
C9 C10 1.390(7)
C10 C11 1.370(8)
C11 C12 1.372(7)
C12 C13 1.388(7)
C13 C14 1.499(6)
C15 C16 1.508(8)
C17 C18 1.503(7)
